data_1501635
loop_
_publ_author_name
'Ulrich Darbost'
'Janie Cabana'
'Eric Demers'
'Thierry Maris'
'James D. Wuest'

_publ_section_title
;
 Molecular Tectonics. Use of Br...aryl Supramolecular Interactions for the
 construction of Organized Networks from 9,9'-spirobifluorene in the
 Crystalline State.
;
_journal_name_full CheM
_journal_page_first 52
_journal_page_last 12369
_journal_paper_doi 10.5618/chem.2011.v1.n1.7
_journal_volume 1
_journal_year 2011
_chemical_compound_source 'Synthesized by the authors. See text'
_chemical_formula_moiety 'C25 H12 Br4'
_chemical_formula_sum 'C25 H12 Br4'
_chemical_formula_weight 631.99
_chemical_name_systematic
; 
 ? 
;
_space_group_IT_number 41
_symmetry_cell_setting orthorhombic
_symmetry_space_group_name_Hall 'A 2 -2ab'
_symmetry_space_group_name_H-M 'A b a 2'
_atom_sites_solution_hydrogens geom
_atom_sites_solution_primary direct
_atom_sites_solution_secondary difmap
_audit_creation_method SHELXL-97
_cell_angle_alpha 90
_cell_angle_beta 90
_cell_angle_gamma 90
_cell_formula_units_Z 4
_cell_length_a 10.0693(7)
_cell_length_b 13.9976(7)
_cell_length_c 16.2481(8)
_cell_measurement_reflns_used 25
_cell_measurement_temperature 295
_cell_measurement_theta_max 26.16
_cell_measurement_theta_min 15.5
_cell_volume 2290.1(2)
_computing_cell_refinement 'CAD4 Program (Nonius 1989)'
_computing_data_collection 'CAD4 Program (Nonius 1989)'
_computing_data_reduction 'Local Program'
_computing_molecular_graphics 'SHELXTL (Bruker, 1997)'
_computing_publication_material 'UdMX (Maris, 2004)'
_computing_structure_refinement 'SHELXL97 (Sheldrick, 2008)'
_computing_structure_solution 'SHELXS97 (Sheldrick, 2008)'
_diffrn_ambient_temperature 295
_diffrn_measured_fraction_theta_full 1.000
_diffrn_measured_fraction_theta_max 1.000
_diffrn_measurement_device_type Enraf-Nonius-CAD4
_diffrn_measurement_method \w/2\q
_diffrn_radiation_monochromator graphite
_diffrn_radiation_source 'X-ray sealed tube'
_diffrn_radiation_type CuK\a
_diffrn_radiation_wavelength 1.54178
_diffrn_reflns_av_R_equivalents 0.054
_diffrn_reflns_av_sigmaI/netI 0.0931
_diffrn_reflns_limit_h_max 12
_diffrn_reflns_limit_h_min -12
_diffrn_reflns_limit_k_max 17
_diffrn_reflns_limit_k_min -17
_diffrn_reflns_limit_l_max 19
_diffrn_reflns_limit_l_min -19
_diffrn_reflns_number 8546
_diffrn_reflns_theta_full 69.95
_diffrn_reflns_theta_max 69.95
_diffrn_reflns_theta_min 5.44
_diffrn_standards_interval_time 60
_diffrn_standards_number 5
_exptl_absorpt_coefficient_mu 8.638
_exptl_absorpt_correction_T_max 0.2112
_exptl_absorpt_correction_T_min 0.1499
_exptl_absorpt_correction_type analytical
_exptl_absorpt_process_details 'from crystal shape'
_exptl_crystal_colour Colorless
_exptl_crystal_density_diffrn 1.833
_exptl_crystal_density_method 'not measured'
_exptl_crystal_description block
_exptl_crystal_F_000 1208
_exptl_crystal_size_max 0.25
_exptl_crystal_size_mid 0.20
_exptl_crystal_size_min 0.18
_refine_diff_density_max 0.327
_refine_diff_density_min -0.476
_refine_diff_density_rms 0.101
_refine_ls_abs_structure_details 'Flack H D (1983), 1037 Friedel Pairs'
_refine_ls_abs_structure_Flack 0.07(4)
_refine_ls_extinction_method none
_refine_ls_goodness_of_fit_ref 1.041
_refine_ls_hydrogen_treatment constr
_refine_ls_matrix_type full
_refine_ls_number_parameters 132
_refine_ls_number_reflns 2158
_refine_ls_number_restraints 1
_refine_ls_restrained_S_all 1.033
_refine_ls_R_factor_all 0.0433
_refine_ls_R_factor_gt 0.0424
_refine_ls_shift/su_max 0.000
_refine_ls_shift/su_mean 0.001
_refine_ls_structure_factor_coef Fsqd
_refine_ls_weighting_details 'calc w=1/[\s^2^(Fo^2^)+(0.0483P)^2^] where P=(Fo^2^+2Fc^2^)/3'
_refine_ls_weighting_scheme calc
_refine_ls_wR_factor_gt 0.1009
_refine_ls_wR_factor_ref 0.1011
_reflns_number_gt 1817
_reflns_number_total 2158
_reflns_threshold_expression I>2\s(I)
_cod_data_source_file deposit.cif
_cod_data_source_block jiw787
_cod_depositor_comments
;
The following automatic conversions were performed:

'_symmetry_cell_setting' value 'Orthorhombic' changed to
'orthorhombic' according to the built-in table from CIF Core
dictionary named 'cif_core.dic' version 2.4.1 from 2010-06-29.

Automatic conversion script
Id: cif_fix_values 1715 2011-07-08 13:25:40Z adriana 
;
_cod_original_sg_symbol_Hall 'A 2 -2ac'
_cod_original_sg_symbol_H-M Aba2
_cod_database_code 1501635

loop_
_symmetry_equiv_pos_as_xyz
x,y,z
-x,-y,z
1/2-x,y,1/2+z
1/2+x,-y,1/2+z
x,1/2+y,1/2+z
-x,1/2-y,1/2+z
1/2-x,1/2+y,z
1/2+x,1/2-y,z

loop_
_atom_site_label
_atom_site_type_symbol
_atom_site_fract_x
_atom_site_fract_y
_atom_site_fract_z
_atom_site_U_iso_or_equiv
_atom_site_adp_type
_atom_site_occupancy
_atom_site_symmetry_multiplicity
_atom_site_calc_flag
_atom_site_refinement_flags
Br1 Br 1.10977(2) 0.88087(3) 0.13657(2) 0.04299(19) Uani 1 1 d .
Br2 Br 0.54260(2) 0.70045(2) 0.48968(3) 0.0399(2) Uani 1 1 d .
C1 C 1.0000 0.5000 0.3110(2) 0.0393(2) Uani 1 2 d SU
C2 C 1.0389(2) 0.5891(3) 0.2629(2) 0.0479(13) Uani 1 1 d U
C3 C 1.1351(3) 0.5987(2) 0.2044(3) 0.0360(9) Uani 1 1 d U
H3 H 1.1864 0.5465 0.1888 0.043 Uiso 1 1 calc .
C4 C 1.1552(3) 0.6856(3) 0.1693(2) 0.0456(12) Uani 1 1 d U
H4 H 1.2234 0.6930 0.1312 0.055 Uiso 1 1 calc .
C5 C 1.0767(3) 0.7631(2) 0.1890(3) 0.0400(11) Uani 1 1 d U
C6 C 0.9787(2) 0.7504(2) 0.2458(2) 0.0389(9) Uani 1 1 d U
H6 H 0.9283 0.8027 0.2623 0.047 Uiso 1 1 calc .
C7 C 0.9526(3) 0.6625(2) 0.2794(3) 0.0329(8) Uani 1 1 d U
C8 C 0.8589(2) 0.6337(2) 0.3457(2) 0.0308(9) Uani 1 1 d U
C9 C 0.7498(3) 0.6810(2) 0.3813(3) 0.0377(9) Uani 1 1 d U
H9 H 0.7241 0.7419 0.3649 0.045 Uiso 1 1 calc .
C10 C 0.6816(2) 0.6300(2) 0.4437(2) 0.0393(11) Uani 1 1 d U
C11 C 0.7022(3) 0.5354(3) 0.4579(2) 0.0462(12) Uani 1 1 d U
H11 H 0.6455 0.5024 0.4930 0.055 Uiso 1 1 calc .
C12 C 0.8075(2) 0.4873(2) 0.4204(2) 0.0401(10) Uani 1 1 d U
H12 H 0.8269 0.4244 0.4344 0.048 Uiso 1 1 calc .
C13 C 0.8836(2) 0.5359(2) 0.3612(2) 0.0377(10) Uani 1 1 d U

loop_
_atom_site_aniso_label
_atom_site_aniso_U_11
_atom_site_aniso_U_22
_atom_site_aniso_U_33
_atom_site_aniso_U_23
_atom_site_aniso_U_13
_atom_site_aniso_U_12
Br1 0.0431(3) 0.0425(3) 0.0434(3) -0.0009(4) -0.0007(4) -0.0005(3)
Br2 0.0393(4) 0.0403(4) 0.0400(4) 0.0004(5) -0.0001(4) -0.0007(4)
C1 0.044(3) 0.0462(18) 0.028(3) 0.000 0.000 0.0118(18)
C2 0.044(3) 0.044(2) 0.056(3) -0.003(2) 0.016(2) 0.0045(19)
C3 0.031(2) 0.0403(19) 0.037(2) -0.0085(18) -0.0008(14) 0.0014(16)
C4 0.045(3) 0.055(3) 0.036(3) 0.011(2) -0.0003(19) 0.012(2)
C5 0.053(3) 0.042(2) 0.025(2) 0.0039(19) 0.0009(17) 0.0024(19)
C6 0.042(3) 0.0405(16) 0.034(2) -0.0030(17) -0.0009(16) -0.0054(18)
C7 0.025(2) 0.0376(16) 0.036(2) -0.0061(16) -0.0016(14) -0.0038(15)
C8 0.033(2) 0.0376(18) 0.0212(19) -0.0053(16) -0.0045(14) 0.0014(15)
C9 0.035(2) 0.0332(18) 0.045(2) -0.0067(19) 0.0078(16) -0.0045(18)
C10 0.039(3) 0.039(2) 0.040(3) -0.005(2) 0.0065(19) -0.004(2)
C11 0.054(3) 0.043(2) 0.042(3) 0.002(2) 0.014(2) 0.002(2)
C12 0.036(3) 0.040(2) 0.043(3) 0.0017(18) 0.0012(18) -0.0004(18)
C13 0.037(2) 0.0419(19) 0.034(2) 0.0022(17) 0.0005(16) 0.0067(18)

loop_
_atom_type_symbol
_atom_type_description
_atom_type_scat_dispersion_real
_atom_type_scat_dispersion_imag
_atom_type_scat_source
C C 0.0181 0.0091 'International Tables Vol C Tables 4.2.6.8 and 6.1.1.4'
H H 0.0000 0.0000 'International Tables Vol C Tables 4.2.6.8 and 6.1.1.4'
Br Br -0.6763 1.2805 'International Tables Vol C Tables 4.2.6.8 and 6.1.1.4'

loop_
_geom_angle_atom_site_label_1
_geom_angle_atom_site_label_2
_geom_angle_atom_site_label_3
_geom_angle
_geom_angle_site_symmetry_1
_geom_angle_site_symmetry_3
_geom_angle_publ_flag
C2 C1 C13 101.76(16) . . y
C2 C1 C2 118.3(3) . 2_765 y
C2 C1 C13 110.44(13) . 2_765 y
C2 C1 C13 110.44(13) 2_765 . y
C13 C1 C13 114.8(3) . 2_765 y
C2 C1 C13 101.76(16) 2_765 2_765 y
C1 C2 C3 128.4(3) . . y
C1 C2 C7 110.5(2) . . y
C3 C2 C7 120.8(4) . . y
C2 C3 C4 119.1(3) . . y
C3 C4 C5 121.4(3) . . y
Br1 C5 C4 118.8(3) . . y
Br1 C5 C6 123.2(2) . . y
C4 C5 C6 118.0(3) . . y
C5 C6 C7 121.7(3) . . y
C2 C7 C6 118.2(3) . . y
C2 C7 C8 109.9(3) . . y
C6 C7 C8 130.8(3) . . y
C7 C8 C9 131.7(3) . . y
C7 C8 C13 106.3(2) . . y
C9 C8 C13 121.3(3) . . y
C8 C9 C10 115.8(3) . . y
Br2 C10 C9 112.5(2) . . y
Br2 C10 C11 124.1(2) . . y
C9 C10 C11 122.5(3) . . y
C10 C11 C12 120.8(3) . . y
C11 C12 C13 118.7(3) . . y
C1 C13 C8 111.2(2) . . y
C1 C13 C12 129.1(2) . . y
C8 C13 C12 119.7(2) . . y
C2 C3 H3 120.00 . . n
C4 C3 H3 120.00 . . n
C3 C4 H4 119.00 . . n
C5 C4 H4 119.00 . . n
C5 C6 H6 119.00 . . n
C7 C6 H6 119.00 . . n
C8 C9 H9 122.00 . . n
C10 C9 H9 122.00 . . n
C10 C11 H11 120.00 . . n
C12 C11 H11 120.00 . . n
C11 C12 H12 121.00 . . n
C13 C12 H12 121.00 . . n

loop_
_geom_bond_atom_site_label_1
_geom_bond_atom_site_label_2
_geom_bond_distance
_geom_bond_site_symmetry_2
_geom_bond_publ_flag
Br1 C5 1.885(3) . y
Br2 C10 1.868(2) . y
C1 C2 1.523(4) . y
C1 C13 1.514(3) . y
C1 C2 1.523(4) 2_765 y
C1 C13 1.514(3) 2_765 y
C2 C3 1.364(5) . y
C2 C7 1.372(5) . y
C3 C4 1.359(5) . y
C4 C5 1.380(5) . y
C5 C6 1.363(5) . y
C6 C7 1.372(4) . y
C7 C8 1.488(5) . y
C8 C9 1.407(4) . y
C8 C13 1.414(4) . y
C9 C10 1.418(5) . y
C10 C11 1.360(5) . y
C11 C12 1.396(4) . y
C12 C13 1.405(4) . y
C3 H3 0.9300 . n
C4 H4 0.9300 . n
C6 H6 0.9300 . n
C9 H9 0.9300 . n
C11 H11 0.9300 . n
C12 H12 0.9300 . n

loop_
_geom_contact_atom_site_label_1
_geom_contact_atom_site_label_2
_geom_contact_distance
_geom_contact_site_symmetry_2
_geom_contact_publ_flag
Br1 Br2 3.7984(6) 3_654 n
Br1 C11 3.659(3) 6_764 n
Br2 C5 3.564(5) 3_655 n
Br2 Br1 3.7984(6) 3_655 n
Br2 C4 3.539(3) 3_655 n
Br1 H3 3.2100 7_755 n
C4 Br2 3.539(3) 3_654 n
C4 C6 3.600(4) 8_565 n
C5 Br2 3.564(5) 3_654 n
C6 C4 3.600(4) 8_465 n
C11 Br1 3.659(3) 6_765 n
H3 Br1 3.2100 7_745 n

loop_
_geom_hbond_atom_site_label_D
_geom_hbond_atom_site_label_H
_geom_hbond_atom_site_label_A
_geom_hbond_distance_DH
_geom_hbond_distance_HA
_geom_hbond_distance_DA
_geom_hbond_angle_DHA
_geom_hbond_site_symmetry_A
C3 H3 Br1 0.93 3.21 4.136(6) 173.7 7_745

loop_
_geom_torsion_atom_site_label_1
_geom_torsion_atom_site_label_2
_geom_torsion_atom_site_label_3
_geom_torsion_atom_site_label_4
_geom_torsion
_geom_torsion_site_symmetry_1
_geom_torsion_publ_flag
C13 C1 C2 C3 -176.9(3) . y
C13 C1 C2 C7 -3.3(3) . y
C2 C1 C2 C3 -55.8(4) 2_765 y
C2 C1 C2 C7 117.8(3) 2_765 y
C13 C1 C2 C3 60.8(4) 2_765 y
C13 C1 C2 C7 -125.6(3) 2_765 y
C2 C1 C13 C8 -0.9(3) . y
C2 C1 C13 C12 -177.5(3) . y
C2 C1 C13 C8 -127.3(3) 2_765 y
C2 C1 C13 C12 56.1(4) 2_765 y
C13 C1 C13 C8 118.4(2) 2_765 y
C13 C1 C13 C12 -58.2(3) 2_765 y
C1 C2 C3 C4 -179.2(3) . y
C7 C2 C3 C4 7.8(5) . y
C1 C2 C7 C6 175.3(3) . y
C1 C2 C7 C8 6.2(4) . y
C3 C2 C7 C6 -10.6(5) . y
C3 C2 C7 C8 -179.6(3) . y
C2 C3 C4 C5 -2.8(6) . y
C3 C4 C5 Br1 -179.3(3) . y
C3 C4 C5 C6 0.8(6) . y
Br1 C5 C6 C7 176.3(3) . y
C4 C5 C6 C7 -3.7(5) . y
C5 C6 C7 C2 8.5(5) . y
C5 C6 C7 C8 174.9(4) . y
C2 C7 C8 C9 -176.6(3) . y
C2 C7 C8 C13 -6.6(4) . y
C6 C7 C8 C9 16.1(6) . y
C6 C7 C8 C13 -173.9(4) . y
C7 C8 C9 C10 179.3(3) . y
C13 C8 C9 C10 10.6(5) . y
C7 C8 C13 C1 4.4(3) . y
C7 C8 C13 C12 -178.7(3) . y
C9 C8 C13 C1 175.7(3) . y
C9 C8 C13 C12 -7.4(4) . y
C8 C9 C10 Br2 177.9(2) . y
C8 C9 C10 C11 -12.3(5) . y
Br2 C10 C11 C12 179.2(2) . y
C9 C10 C11 C12 10.5(5) . y
C10 C11 C12 C13 -6.5(4) . y
C11 C12 C13 C1 -178.8(3) . y
C11 C12 C13 C8 4.9(4) . y
